data_4083972
loop_
_publ_author_name
'Henning, Jens'
'Eichele, Klaus'
'Fink, Reinhold F.'
'Wesemann, Lars'

_publ_section_title
;
 Structural and Spectroscopic Characterization of Tin--Tin Double Bonds in
 Cyclic Distannenes
;
_journal_issue 14
_journal_name_full Organometallics
_journal_page_first 3904
_journal_paper_doi 10.1021/om500645b
_journal_volume 33
_journal_year 2014
_chemical_formula_moiety 'C63 H64 O4 Sn2, C6 H14'
_chemical_formula_sum 'C69 H78 O4 Sn2'
_chemical_formula_weight 1208.69
_chemical_name_systematic
;
 ?
;
_space_group_IT_number 2
_space_group_name_Hall '-P 1'
_space_group_name_H-M_alt 'P -1'
_symmetry_cell_setting triclinic
_symmetry_space_group_name_Hall '-P 1'
_symmetry_space_group_name_H-M 'P -1'
_atom_sites_solution_hydrogens geom
_atom_sites_solution_primary direct
_atom_sites_solution_secondary difmap
_audit_creation_method SHELXL-97
_cell_angle_alpha 100.080(6)
_cell_angle_beta 103.261(5)
_cell_angle_gamma 92.713(5)
_cell_formula_units_Z 2
_cell_length_a 11.6611(15)
_cell_length_b 13.5989(17)
_cell_length_c 19.788(3)
_cell_measurement_reflns_used 1924
_cell_measurement_temperature 100(2)
_cell_measurement_theta_max 31.9982
_cell_measurement_theta_min 6.1990
_cell_volume 2994.6(7)
_computing_cell_refinement 'APEX2 v2011.8--0 (Bruker AXS)'
_computing_data_collection 'Bruker APEX2'
_computing_data_reduction 'SAINT V7.68A (Bruker AXS, 2009)'
_computing_structure_refinement 'SHELXL-97 (Sheldrick, 2008)'
_computing_structure_solution 'SHELXS-97 (Sheldrick, 2008)'
_diffrn_ambient_temperature 100(2)
_diffrn_measured_fraction_theta_full 0.990
_diffrn_measured_fraction_theta_max 0.990
_diffrn_measurement_device_type 'Bruker APEX--II CCD'
_diffrn_measurement_method '\f and \w scans'
_diffrn_radiation_monochromator graphite
_diffrn_radiation_source 'fine-focus sealed tube'
_diffrn_radiation_type MoK\a
_diffrn_radiation_wavelength 0.71073
_diffrn_reflns_av_R_equivalents 0.0235
_diffrn_reflns_av_sigmaI/netI 0.0136
_diffrn_reflns_limit_h_max 14
_diffrn_reflns_limit_h_min -14
_diffrn_reflns_limit_k_max 17
_diffrn_reflns_limit_k_min -17
_diffrn_reflns_limit_l_max 25
_diffrn_reflns_limit_l_min -25
_diffrn_reflns_number 100792
_diffrn_reflns_theta_full 27.10
_diffrn_reflns_theta_max 27.10
_diffrn_reflns_theta_min 1.53
_exptl_absorpt_coefficient_mu 0.881
_exptl_absorpt_correction_T_max 0.991
_exptl_absorpt_correction_T_min 0.879
_exptl_absorpt_correction_type numerical
_exptl_absorpt_process_details 'SADABS V2008/1 (Bruker AXS)'
_exptl_crystal_colour 'clear colourless'
_exptl_crystal_density_diffrn 1.340
_exptl_crystal_density_method 'not measured'
_exptl_crystal_description block
_exptl_crystal_F_000 1248
_exptl_crystal_size_max 0.258
_exptl_crystal_size_mid 0.246
_exptl_crystal_size_min 0.118
_refine_diff_density_max 0.432
_refine_diff_density_min -0.361
_refine_diff_density_rms 0.049
_refine_ls_extinction_method none
_refine_ls_goodness_of_fit_ref 1.055
_refine_ls_hydrogen_treatment mixed
_refine_ls_matrix_type full
_refine_ls_number_parameters 642
_refine_ls_number_reflns 13090
_refine_ls_number_restraints 2
_refine_ls_restrained_S_all 1.055
_refine_ls_R_factor_all 0.0190
_refine_ls_R_factor_gt 0.0173
_refine_ls_shift/su_max 0.002
_refine_ls_shift/su_mean 0.000
_refine_ls_structure_factor_coef Fsqd
_refine_ls_weighting_details 'calc w=1/[\s^2^(Fo^2^)+(0.0242P)^2^+1.3273P] where P=(Fo^2^+2Fc^2^)/3'
_refine_ls_weighting_scheme calc
_refine_ls_wR_factor_gt 0.0465
_refine_ls_wR_factor_ref 0.0474
_reflns_number_gt 12225
_reflns_number_total 13090
_reflns_threshold_expression >2sigma(I)
_cod_data_source_file om500645b_si_002.cif
_cod_data_source_block dihydroxydistannoxane5
_cod_depositor_comments 'Adding full bibliography for 4083969--4083976.cif.'
_cod_database_code 4083972
_computing_bruker_data_scaling 'SADABS V2008/1 (Bruker AXS)'

loop_
_symmetry_equiv_pos_as_xyz
'x, y, z'
'-x, -y, -z'

loop_
_atom_site_label
_atom_site_type_symbol
_atom_site_fract_x
_atom_site_fract_y
_atom_site_fract_z
_atom_site_U_iso_or_equiv
_atom_site_adp_type
_atom_site_occupancy
_atom_site_symmetry_multiplicity
_atom_site_calc_flag
_atom_site_refinement_flags
Sn1 Sn 0.243510(7) 0.240959(6) 0.189477(4) 0.01263(3) Uani 1 1 d .
Sn2 Sn 0.188770(7) 0.284478(6) 0.368918(4) 0.01273(3) Uani 1 1 d .
O1 O 0.11145(8) 0.16143(7) 0.11653(5) 0.01936(19) Uani 1 1 d D
H100 H 0.1281(15) 0.1026(8) 0.1106(9) 0.029 Uiso 1 1 d D
O2 O 0.32956(8) 0.25842(8) 0.43783(5) 0.0214(2) Uani 1 1 d D
H200 H 0.3229(16) 0.2069(9) 0.4527(9) 0.032 Uiso 1 1 d D
O3 O 0.21633(8) 0.21570(7) 0.27919(5) 0.01539(17) Uani 1 1 d .
O13 O 0.20548(10) 0.42811(7) 0.27712(5) 0.0236(2) Uani 1 1 d .
C1 C 0.22168(11) 0.38606(10) 0.16289(7) 0.0176(3) Uani 1 1 d .
C2 C 0.22395(13) 0.41091(11) 0.09815(8) 0.0248(3) Uani 1 1 d .
H2 H 0.2304 0.3606 0.0597 0.030 Uiso 1 1 calc R
C3 C 0.21666(16) 0.51047(12) 0.08993(8) 0.0317(3) Uani 1 1 d .
H3 H 0.2172 0.5277 0.0455 0.038 Uiso 1 1 calc R
C4 C 0.20862(14) 0.58454(11) 0.14615(8) 0.0282(3) Uani 1 1 d .
H4 H 0.2056 0.6520 0.1397 0.034 Uiso 1 1 calc R
C5 C 0.20479(12) 0.56254(10) 0.21208(7) 0.0208(3) Uani 1 1 d .
C6 C 0.19637(13) 0.64308(10) 0.27512(8) 0.0221(3) Uani 1 1 d .
C7 C 0.19635(12) 0.59560(10) 0.33964(7) 0.0208(3) Uani 1 1 d .
C8 C 0.19233(14) 0.65181(11) 0.40543(8) 0.0279(3) Uani 1 1 d .
H8 H 0.1899 0.7224 0.4106 0.033 Uiso 1 1 calc R
C9 C 0.19184(15) 0.60719(11) 0.46324(8) 0.0306(3) Uani 1 1 d .
H9 H 0.1902 0.6474 0.5073 0.037 Uiso 1 1 calc R
C10 C 0.19368(14) 0.50366(11) 0.45701(8) 0.0252(3) Uani 1 1 d .
H10 H 0.1926 0.4733 0.4966 0.030 Uiso 1 1 calc R
C11 C 0.19708(12) 0.44499(10) 0.39277(7) 0.0174(3) Uani 1 1 d .
C12 C 0.19964(12) 0.49348(10) 0.33701(7) 0.0175(3) Uani 1 1 d .
C14 C 0.21045(12) 0.46248(10) 0.21688(7) 0.0173(3) Uani 1 1 d .
C15 C 0.30323(14) 0.72212(11) 0.29211(9) 0.0277(3) Uani 1 1 d .
H15A H 0.2966 0.7755 0.3309 0.042 Uiso 1 1 calc R
H15B H 0.3045 0.7507 0.2501 0.042 Uiso 1 1 calc R
H15C H 0.3765 0.6904 0.3061 0.042 Uiso 1 1 calc R
C16 C 0.08105(14) 0.69389(11) 0.25598(9) 0.0287(3) Uani 1 1 d .
H16A H 0.0766 0.7465 0.2958 0.043 Uiso 1 1 calc R
H16B H 0.0130 0.6438 0.2458 0.043 Uiso 1 1 calc R
H16C H 0.0802 0.7236 0.2142 0.043 Uiso 1 1 calc R
C17 C 0.40490(11) 0.18530(10) 0.17046(7) 0.0155(2) Uani 1 1 d .
C18 C 0.50971(11) 0.24977(10) 0.19612(7) 0.0176(3) Uani 1 1 d .
C19 C 0.61106(12) 0.22554(11) 0.17297(8) 0.0227(3) Uani 1 1 d .
H19 H 0.6811 0.2700 0.1895 0.027 Uiso 1 1 calc R
C20 C 0.60996(13) 0.13699(12) 0.12599(8) 0.0272(3) Uani 1 1 d .
H20 H 0.6783 0.1219 0.1091 0.033 Uiso 1 1 calc R
C21 C 0.50909(13) 0.07035(11) 0.10358(8) 0.0258(3) Uani 1 1 d .
H21 H 0.5100 0.0084 0.0729 0.031 Uiso 1 1 calc R
C22 C 0.40589(12) 0.09301(10) 0.12553(7) 0.0187(3) Uani 1 1 d .
C23 C 0.51596(11) 0.34063(10) 0.25248(7) 0.0182(3) Uani 1 1 d .
C24 C 0.52836(12) 0.43771(11) 0.23855(8) 0.0218(3) Uani 1 1 d .
C25 C 0.53352(13) 0.51936(11) 0.29326(8) 0.0250(3) Uani 1 1 d .
H25 H 0.5418 0.5853 0.2841 0.030 Uiso 1 1 calc R
C26 C 0.52691(13) 0.50737(11) 0.36045(8) 0.0258(3) Uani 1 1 d .
C27 C 0.51856(12) 0.41049(11) 0.37379(8) 0.0239(3) Uani 1 1 d .
H27 H 0.5158 0.4013 0.4199 0.029 Uiso 1 1 calc R
C28 C 0.51421(11) 0.32668(10) 0.32119(7) 0.0192(3) Uani 1 1 d .
C29 C 0.53728(14) 0.45533(12) 0.16687(8) 0.0283(3) Uani 1 1 d .
H29A H 0.5162 0.5230 0.1618 0.042 Uiso 1 1 calc R
H29B H 0.4829 0.4059 0.1301 0.042 Uiso 1 1 calc R
H29C H 0.6185 0.4485 0.1621 0.042 Uiso 1 1 calc R
C30 C 0.52911(16) 0.59616(13) 0.41872(9) 0.0364(4) Uani 1 1 d .
H30A H 0.5598 0.6571 0.4062 0.055 Uiso 1 1 calc R
H30B H 0.5802 0.5852 0.4630 0.055 Uiso 1 1 calc R
H30C H 0.4487 0.6038 0.4247 0.055 Uiso 1 1 calc R
C31 C 0.51153(12) 0.22359(11) 0.33997(7) 0.0220(3) Uani 1 1 d .
H31A H 0.5518 0.2285 0.3898 0.033 Uiso 1 1 calc R
H31B H 0.5518 0.1792 0.3103 0.033 Uiso 1 1 calc R
H31C H 0.4292 0.1962 0.3320 0.033 Uiso 1 1 calc R
C32 C 0.30272(12) 0.01503(10) 0.10422(7) 0.0188(3) Uani 1 1 d .
C33 C 0.23105(12) -0.00544(10) 0.03488(7) 0.0193(3) Uani 1 1 d .
C34 C 0.13698(12) -0.07976(10) 0.01700(7) 0.0215(3) Uani 1 1 d .
H34 H 0.0886 -0.0935 -0.0299 0.026 Uiso 1 1 calc R
C35 C 0.11214(13) -0.13434(11) 0.06583(8) 0.0241(3) Uani 1 1 d .
C36 C 0.18264(14) -0.11174(11) 0.13441(8) 0.0266(3) Uani 1 1 d .
H36 H 0.1655 -0.1474 0.1686 0.032 Uiso 1 1 calc R
C37 C 0.27781(13) -0.03821(10) 0.15441(8) 0.0232(3) Uani 1 1 d .
C38 C 0.25065(13) 0.05666(11) -0.01821(7) 0.0242(3) Uani 1 1 d .
H38A H 0.1898 0.0351 -0.0624 0.036 Uiso 1 1 calc R
H38B H 0.3290 0.0477 -0.0273 0.036 Uiso 1 1 calc R
H38C H 0.2458 0.1276 0.0006 0.036 Uiso 1 1 calc R
C39 C 0.01194(14) -0.21710(12) 0.04499(9) 0.0326(4) Uani 1 1 d .
H39A H -0.0333 -0.2111 0.0814 0.049 Uiso 1 1 calc R
H39B H 0.0445 -0.2824 0.0405 0.049 Uiso 1 1 calc R
H39C H -0.0402 -0.2113 -0.0004 0.049 Uiso 1 1 calc R
C40 C 0.35137(15) -0.01771(12) 0.22981(8) 0.0332(4) Uani 1 1 d .
H40A H 0.3384 -0.0747 0.2522 0.050 Uiso 1 1 calc R
H40B H 0.3282 0.0430 0.2561 0.050 Uiso 1 1 calc R
H40C H 0.4353 -0.0081 0.2300 0.050 Uiso 1 1 calc R
C41 C 0.02926(11) 0.21627(9) 0.38506(7) 0.0153(2) Uani 1 1 d .
C42 C -0.07826(12) 0.24132(10) 0.34642(7) 0.0170(3) Uani 1 1 d .
C43 C -0.18458(12) 0.20871(11) 0.35967(8) 0.0220(3) Uani 1 1 d .
H43 H -0.2571 0.2270 0.3340 0.026 Uiso 1 1 calc R
C44 C -0.18520(13) 0.14976(11) 0.41007(8) 0.0255(3) Uani 1 1 d .
H44 H -0.2579 0.1282 0.4192 0.031 Uiso 1 1 calc R
C45 C -0.07969(13) 0.12244(11) 0.44710(8) 0.0238(3) Uani 1 1 d .
H45 H -0.0806 0.0807 0.4808 0.029 Uiso 1 1 calc R
C46 C 0.02806(12) 0.15543(10) 0.43562(7) 0.0178(3) Uani 1 1 d .
C47 C -0.08385(11) 0.29750(10) 0.28722(7) 0.0156(2) Uani 1 1 d .
C48 C -0.10531(11) 0.39892(10) 0.29570(7) 0.0181(3) Uani 1 1 d .
C49 C -0.11532(12) 0.44593(10) 0.23770(7) 0.0206(3) Uani 1 1 d .
H49 H -0.1303 0.5146 0.2430 0.025 Uiso 1 1 calc R
C50 C -0.10414(12) 0.39613(11) 0.17258(7) 0.0210(3) Uani 1 1 d .
C51 C -0.08561(11) 0.29448(11) 0.16478(7) 0.0195(3) Uani 1 1 d .
H51 H -0.0787 0.2591 0.1202 0.023 Uiso 1 1 calc R
C52 C -0.07707(11) 0.24388(10) 0.22082(7) 0.0169(2) Uani 1 1 d .
C53 C -0.12153(14) 0.45652(11) 0.36479(8) 0.0251(3) Uani 1 1 d .
H53A H -0.0935 0.5272 0.3703 0.038 Uiso 1 1 calc R
H53B H -0.0761 0.4286 0.4040 0.038 Uiso 1 1 calc R
H53C H -0.2056 0.4511 0.3650 0.038 Uiso 1 1 calc R
C54 C -0.11201(15) 0.44942(13) 0.11119(8) 0.0312(3) Uani 1 1 d .
H54A H -0.1459 0.4021 0.0668 0.047 Uiso 1 1 calc R
H54B H -0.0327 0.4763 0.1109 0.047 Uiso 1 1 calc R
H54C H -0.1626 0.5045 0.1159 0.047 Uiso 1 1 calc R
C55 C -0.06936(12) 0.13178(10) 0.20949(7) 0.0204(3) Uani 1 1 d .
H55A H -0.0754 0.1056 0.1593 0.031 Uiso 1 1 calc R
H55B H -0.1342 0.0998 0.2242 0.031 Uiso 1 1 calc R
H55C H 0.0065 0.1173 0.2376 0.031 Uiso 1 1 calc R
C56 C 0.13880(12) 0.12320(10) 0.47746(7) 0.0185(3) Uani 1 1 d .
C57 C 0.19208(12) 0.04170(10) 0.44714(8) 0.0211(3) Uani 1 1 d .
C58 C 0.29429(13) 0.01191(11) 0.48773(8) 0.0253(3) Uani 1 1 d .
H58 H 0.3303 -0.0433 0.4675 0.030 Uiso 1 1 calc R
C59 C 0.34462(13) 0.06023(12) 0.55635(9) 0.0274(3) Uani 1 1 d .
C60 C 0.29098(14) 0.14067(12) 0.58521(8) 0.0294(3) Uani 1 1 d .
H60 H 0.3251 0.1747 0.6323 0.035 Uiso 1 1 calc R
C61 C 0.18858(14) 0.17293(11) 0.54710(8) 0.0252(3) Uani 1 1 d .
C62 C 0.14036(15) -0.01297(12) 0.37229(9) 0.0326(3) Uani 1 1 d .
H62A H 0.1833 -0.0719 0.3622 0.049 Uiso 1 1 calc R
H62B H 0.1475 0.0318 0.3394 0.049 Uiso 1 1 calc R
H62C H 0.0567 -0.0344 0.3666 0.049 Uiso 1 1 calc R
C63 C 0.45456(14) 0.02663(14) 0.60012(10) 0.0400(4) Uani 1 1 d .
H63A H 0.5171 0.0821 0.6151 0.060 Uiso 1 1 calc R
H63B H 0.4812 -0.0302 0.5717 0.060 Uiso 1 1 calc R
H63C H 0.4366 0.0062 0.6419 0.060 Uiso 1 1 calc R
C64 C 0.13535(18) 0.26235(14) 0.58016(9) 0.0413(4) Uani 1 1 d .
H64A H 0.1880 0.2930 0.6260 0.062 Uiso 1 1 calc R
H64B H 0.0582 0.2407 0.5871 0.062 Uiso 1 1 calc R
H64C H 0.1252 0.3115 0.5489 0.062 Uiso 1 1 calc R

loop_
_atom_site_aniso_label
_atom_site_aniso_U_11
_atom_site_aniso_U_22
_atom_site_aniso_U_33
_atom_site_aniso_U_23
_atom_site_aniso_U_13
_atom_site_aniso_U_12
Sn1 0.01187(4) 0.01351(5) 0.01190(4) 0.00132(3) 0.00259(3) 0.00077(3)
Sn2 0.01337(5) 0.01293(5) 0.01168(4) 0.00261(3) 0.00274(3) -0.00030(3)
O1 0.0150(4) 0.0198(5) 0.0192(5) -0.0021(4) 0.0001(4) 0.0019(4)
O2 0.0178(5) 0.0259(5) 0.0189(5) 0.0089(4) -0.0014(4) -0.0036(4)
O3 0.0182(4) 0.0149(4) 0.0130(4) 0.0020(3) 0.0043(3) 0.0007(3)
O13 0.0447(6) 0.0131(4) 0.0163(5) 0.0042(4) 0.0127(4) 0.0041(4)
C1 0.0169(6) 0.0176(6) 0.0184(6) 0.0051(5) 0.0035(5) 0.0011(5)
C2 0.0322(8) 0.0246(7) 0.0186(7) 0.0051(6) 0.0074(6) 0.0012(6)
C3 0.0464(10) 0.0302(8) 0.0230(7) 0.0144(6) 0.0104(7) 0.0034(7)
C4 0.0387(9) 0.0206(7) 0.0288(8) 0.0133(6) 0.0087(7) 0.0033(6)
C5 0.0226(7) 0.0172(6) 0.0231(7) 0.0059(5) 0.0050(5) 0.0021(5)
C6 0.0274(7) 0.0134(6) 0.0273(7) 0.0053(5) 0.0089(6) 0.0021(5)
C7 0.0236(7) 0.0153(6) 0.0233(7) 0.0029(5) 0.0062(5) 0.0016(5)
C8 0.0391(9) 0.0143(7) 0.0300(8) -0.0005(6) 0.0115(7) 0.0026(6)
C9 0.0455(10) 0.0212(7) 0.0243(7) -0.0040(6) 0.0131(7) 0.0039(7)
C10 0.0347(8) 0.0229(7) 0.0187(7) 0.0019(6) 0.0095(6) 0.0021(6)
C11 0.0183(6) 0.0146(6) 0.0185(6) 0.0015(5) 0.0043(5) 0.0003(5)
C12 0.0193(6) 0.0145(6) 0.0177(6) -0.0002(5) 0.0058(5) -0.0004(5)
C14 0.0186(6) 0.0168(6) 0.0174(6) 0.0065(5) 0.0043(5) 0.0010(5)
C15 0.0312(8) 0.0177(7) 0.0348(8) 0.0058(6) 0.0092(7) -0.0008(6)
C16 0.0311(8) 0.0205(7) 0.0375(8) 0.0103(6) 0.0101(7) 0.0061(6)
C17 0.0137(6) 0.0187(6) 0.0147(6) 0.0042(5) 0.0033(5) 0.0029(5)
C18 0.0160(6) 0.0196(6) 0.0166(6) 0.0033(5) 0.0029(5) 0.0014(5)
C19 0.0144(6) 0.0277(7) 0.0239(7) 0.0019(6) 0.0035(5) -0.0001(5)
C20 0.0176(7) 0.0327(8) 0.0307(8) -0.0007(6) 0.0089(6) 0.0058(6)
C21 0.0218(7) 0.0245(7) 0.0280(7) -0.0041(6) 0.0060(6) 0.0054(6)
C22 0.0175(6) 0.0186(6) 0.0186(6) 0.0023(5) 0.0025(5) 0.0028(5)
C23 0.0117(6) 0.0205(7) 0.0201(6) 0.0005(5) 0.0020(5) -0.0001(5)
C24 0.0156(6) 0.0231(7) 0.0246(7) 0.0032(6) 0.0025(5) -0.0012(5)
C25 0.0208(7) 0.0191(7) 0.0315(8) 0.0012(6) 0.0025(6) -0.0020(5)
C26 0.0192(7) 0.0245(7) 0.0266(7) -0.0055(6) -0.0001(6) -0.0006(6)
C27 0.0183(7) 0.0310(8) 0.0188(7) 0.0000(6) 0.0014(5) 0.0008(6)
C28 0.0113(6) 0.0236(7) 0.0207(6) 0.0023(5) 0.0015(5) 0.0006(5)
C29 0.0304(8) 0.0277(8) 0.0282(8) 0.0088(6) 0.0078(6) -0.0003(6)
C30 0.0389(9) 0.0309(9) 0.0300(8) -0.0097(7) 0.0015(7) 0.0010(7)
C31 0.0169(6) 0.0277(7) 0.0215(7) 0.0065(6) 0.0031(5) 0.0025(5)
C32 0.0176(6) 0.0148(6) 0.0218(7) -0.0005(5) 0.0031(5) 0.0044(5)
C33 0.0196(6) 0.0168(6) 0.0202(6) -0.0014(5) 0.0051(5) 0.0053(5)
C34 0.0208(7) 0.0195(7) 0.0201(7) -0.0009(5) 0.0000(5) 0.0030(5)
C35 0.0216(7) 0.0187(7) 0.0280(7) 0.0031(6) -0.0009(6) 0.0004(5)
C36 0.0296(8) 0.0205(7) 0.0272(7) 0.0087(6) -0.0005(6) -0.0013(6)
C37 0.0250(7) 0.0166(6) 0.0241(7) 0.0044(5) -0.0025(6) 0.0015(5)
C38 0.0266(7) 0.0255(7) 0.0190(7) -0.0008(6) 0.0067(6) -0.0004(6)
C39 0.0304(8) 0.0270(8) 0.0335(8) 0.0078(7) -0.0051(7) -0.0083(6)
C40 0.0404(9) 0.0252(8) 0.0267(8) 0.0102(6) -0.0084(7) -0.0075(7)
C41 0.0160(6) 0.0151(6) 0.0157(6) 0.0032(5) 0.0057(5) 0.0004(5)
C42 0.0192(6) 0.0155(6) 0.0168(6) 0.0031(5) 0.0057(5) 0.0013(5)
C43 0.0160(6) 0.0262(7) 0.0255(7) 0.0093(6) 0.0051(5) 0.0031(5)
C44 0.0193(7) 0.0286(8) 0.0339(8) 0.0134(6) 0.0119(6) 0.0005(6)
C45 0.0248(7) 0.0238(7) 0.0289(7) 0.0141(6) 0.0120(6) 0.0030(6)
C46 0.0196(6) 0.0166(6) 0.0184(6) 0.0046(5) 0.0060(5) 0.0025(5)
C47 0.0108(6) 0.0193(6) 0.0171(6) 0.0057(5) 0.0025(5) 0.0011(5)
C48 0.0156(6) 0.0199(6) 0.0189(6) 0.0041(5) 0.0041(5) 0.0021(5)
C49 0.0199(7) 0.0180(6) 0.0250(7) 0.0074(5) 0.0046(5) 0.0036(5)
C50 0.0158(6) 0.0281(7) 0.0203(7) 0.0107(6) 0.0025(5) 0.0019(5)
C51 0.0148(6) 0.0271(7) 0.0160(6) 0.0036(5) 0.0029(5) 0.0021(5)
C52 0.0114(6) 0.0201(6) 0.0182(6) 0.0032(5) 0.0024(5) 0.0004(5)
C53 0.0319(8) 0.0226(7) 0.0231(7) 0.0043(6) 0.0101(6) 0.0080(6)
C54 0.0340(8) 0.0382(9) 0.0257(8) 0.0168(7) 0.0071(6) 0.0065(7)
C55 0.0184(6) 0.0191(7) 0.0220(7) 0.0012(5) 0.0042(5) -0.0002(5)
C56 0.0200(6) 0.0191(6) 0.0203(6) 0.0106(5) 0.0077(5) 0.0021(5)
C57 0.0215(7) 0.0181(6) 0.0269(7) 0.0090(6) 0.0090(6) 0.0018(5)
C58 0.0221(7) 0.0222(7) 0.0372(8) 0.0136(6) 0.0118(6) 0.0052(6)
C59 0.0201(7) 0.0312(8) 0.0355(8) 0.0209(7) 0.0052(6) 0.0016(6)
C60 0.0314(8) 0.0331(8) 0.0223(7) 0.0107(6) 0.0001(6) -0.0004(6)
C61 0.0313(8) 0.0256(7) 0.0210(7) 0.0090(6) 0.0071(6) 0.0052(6)
C62 0.0374(9) 0.0253(8) 0.0328(8) -0.0005(6) 0.0073(7) 0.0090(7)
C63 0.0236(8) 0.0487(11) 0.0497(11) 0.0268(9) 0.0000(7) 0.0028(7)
C64 0.0562(12) 0.0419(10) 0.0230(8) 0.0005(7) 0.0052(8) 0.0195(9)

loop_
_atom_type_symbol
_atom_type_description
_atom_type_scat_dispersion_real
_atom_type_scat_dispersion_imag
_atom_type_scat_source
C C 0.0033 0.0016 'International Tables Vol C Tables 4.2.6.8 and 6.1.1.4'
H H 0.0000 0.0000 'International Tables Vol C Tables 4.2.6.8 and 6.1.1.4'
O O 0.0106 0.0060 'International Tables Vol C Tables 4.2.6.8 and 6.1.1.4'
Sn Sn -0.6537 1.4246 'International Tables Vol C Tables 4.2.6.8 and 6.1.1.4'

loop_
_geom_angle_atom_site_label_1
_geom_angle_atom_site_label_2
_geom_angle_atom_site_label_3
_geom_angle
O3 Sn1 O1 104.57(4)
O3 Sn1 C1 119.83(4)
O1 Sn1 C1 99.85(5)
O3 Sn1 C17 111.87(4)
O1 Sn1 C17 107.38(4)
C1 Sn1 C17 111.61(5)
O3 Sn2 O2 102.01(4)
O3 Sn2 C11 120.26(4)
O2 Sn2 C11 101.46(5)
O3 Sn2 C41 109.13(4)
O2 Sn2 C41 111.38(5)
C11 Sn2 C41 111.73(5)
Sn1 O3 Sn2 141.88(5)
C14 O13 C12 120.46(10)
C2 C1 C14 117.72(12)
C2 C1 Sn1 125.82(10)
C14 C1 Sn1 116.37(9)
C1 C2 C3 119.49(13)
C4 C3 C2 120.53(13)
C3 C4 C5 121.81(13)
C14 C5 C4 115.17(13)
C14 C5 C6 122.02(12)
C4 C5 C6 122.81(12)
C7 C6 C5 110.15(11)
C7 C6 C16 109.18(12)
C5 C6 C16 109.45(12)
C7 C6 C15 109.70(12)
C5 C6 C15 108.91(12)
C16 C6 C15 109.43(11)
C12 C7 C8 115.17(13)
C12 C7 C6 122.13(12)
C8 C7 C6 122.71(12)
C9 C8 C7 121.79(13)
C8 C9 C10 120.36(13)
C11 C10 C9 119.82(13)
C12 C11 C10 117.53(12)
C12 C11 Sn2 116.03(9)
C10 C11 Sn2 126.34(10)
O13 C12 C7 122.61(12)
O13 C12 C11 112.08(11)
C7 C12 C11 125.32(12)
O13 C14 C5 122.56(12)
O13 C14 C1 112.18(11)
C5 C14 C1 125.26(12)
C18 C17 C22 119.32(12)
C18 C17 Sn1 118.08(9)
C22 C17 Sn1 122.00(9)
C19 C18 C17 120.07(12)
C19 C18 C23 119.53(12)
C17 C18 C23 120.23(11)
C20 C19 C18 120.32(13)
C19 C20 C21 119.97(13)
C20 C21 C22 120.92(13)
C21 C22 C17 119.21(12)
C21 C22 C32 118.57(12)
C17 C22 C32 122.08(12)
C24 C23 C28 120.22(12)
C24 C23 C18 121.24(12)
C28 C23 C18 118.48(12)
C25 C24 C23 118.54(13)
C25 C24 C29 119.82(13)
C23 C24 C29 121.64(13)
C26 C25 C24 122.18(14)
C25 C26 C27 118.36(13)
C25 C26 C30 121.77(14)
C27 C26 C30 119.87(14)
C26 C27 C28 121.61(14)
C27 C28 C23 119.00(13)
C27 C28 C31 119.06(13)
C23 C28 C31 121.92(12)
C37 C32 C33 119.78(13)
C37 C32 C22 119.13(12)
C33 C32 C22 121.09(12)
C34 C33 C32 119.21(13)
C34 C33 C38 120.22(12)
C32 C33 C38 120.45(12)
C35 C34 C33 121.76(13)
C34 C35 C36 118.16(13)
C34 C35 C39 121.13(13)
C36 C35 C39 120.70(14)
C35 C36 C37 121.88(14)
C36 C37 C32 119.19(13)
C36 C37 C40 119.20(13)
C32 C37 C40 121.61(13)
C42 C41 C46 119.24(12)
C42 C41 Sn2 116.98(9)
C46 C41 Sn2 123.59(10)
C43 C42 C41 120.11(12)
C43 C42 C47 117.92(12)
C41 C42 C47 121.86(11)
C44 C43 C42 120.41(13)
C45 C44 C43 119.83(13)
C44 C45 C46 120.86(13)
C45 C46 C41 119.52(12)
C45 C46 C56 118.12(12)
C41 C46 C56 122.36(12)
C48 C47 C52 120.44(12)
C48 C47 C42 121.04(11)
C52 C47 C42 118.30(11)
C49 C48 C47 118.45(12)
C49 C48 C53 119.81(12)
C47 C48 C53 121.71(12)
C50 C49 C48 122.31(13)
C49 C50 C51 118.33(12)
C49 C50 C54 121.29(13)
C51 C50 C54 120.38(13)
C52 C51 C50 121.43(12)
C51 C52 C47 118.96(12)
C51 C52 C55 120.59(12)
C47 C52 C55 120.31(12)
C61 C56 C57 119.94(13)
C61 C56 C46 120.21(12)
C57 C56 C46 119.84(12)
C58 C57 C56 118.75(13)
C58 C57 C62 120.28(13)
C56 C57 C62 120.97(13)
C59 C58 C57 122.04(14)
C58 C59 C60 118.32(14)
C58 C59 C63 121.61(15)
C60 C59 C63 120.06(15)
C59 C60 C61 121.86(15)
C60 C61 C56 119.07(14)
C60 C61 C64 119.86(14)
C56 C61 C64 121.04(13)

loop_
_geom_bond_atom_site_label_1
_geom_bond_atom_site_label_2
_geom_bond_distance
Sn1 O3 1.9573(9)
Sn1 O1 1.9751(9)
Sn1 C1 2.1411(13)
Sn1 C17 2.1486(13)
Sn2 O3 1.9596(9)
Sn2 O2 1.9692(10)
Sn2 C11 2.1436(13)
Sn2 C41 2.1530(13)
O13 C14 1.3664(16)
O13 C12 1.3687(15)
C1 C2 1.3866(19)
C1 C14 1.3881(18)
C2 C3 1.396(2)
C3 C4 1.388(2)
C4 C5 1.398(2)
C5 C14 1.3841(18)
C5 C6 1.5341(19)
C6 C7 1.5284(19)
C6 C16 1.541(2)
C6 C15 1.541(2)
C7 C12 1.3832(18)
C7 C8 1.402(2)
C8 C9 1.386(2)
C9 C10 1.393(2)
C10 C11 1.3876(19)
C11 C12 1.3861(19)
C17 C18 1.4065(18)
C17 C22 1.4076(18)
C18 C19 1.3956(18)
C18 C23 1.4993(18)
C19 C20 1.384(2)
C20 C21 1.386(2)
C21 C22 1.3999(19)
C22 C32 1.4965(19)
C23 C24 1.403(2)
C23 C28 1.4098(19)
C24 C25 1.397(2)
C24 C29 1.505(2)
C25 C26 1.386(2)
C26 C27 1.391(2)
C26 C30 1.511(2)
C27 C28 1.3928(19)
C28 C31 1.513(2)
C32 C37 1.400(2)
C32 C33 1.4061(19)
C33 C34 1.3935(19)
C33 C38 1.507(2)
C34 C35 1.388(2)
C35 C36 1.389(2)
C35 C39 1.515(2)
C36 C37 1.394(2)
C37 C40 1.512(2)
C41 C42 1.4016(18)
C41 C46 1.4073(18)
C42 C43 1.3929(18)
C42 C47 1.4978(18)
C43 C44 1.386(2)
C44 C45 1.383(2)
C45 C46 1.3946(19)
C46 C56 1.4951(19)
C47 C48 1.4015(18)
C47 C52 1.4078(18)
C48 C49 1.3936(19)
C48 C53 1.5087(19)
C49 C50 1.384(2)
C50 C51 1.397(2)
C50 C54 1.5075(19)
C51 C52 1.3915(19)
C52 C55 1.5116(19)
C56 C61 1.401(2)
C56 C57 1.4064(19)
C57 C58 1.396(2)
C57 C62 1.507(2)
C58 C59 1.380(2)
C59 C60 1.387(2)
C59 C63 1.512(2)
C60 C61 1.393(2)
C61 C64 1.507(2)

loop_
_platon_squeeze_void_nr
_platon_squeeze_void_average_x
_platon_squeeze_void_average_y
_platon_squeeze_void_average_z
_platon_squeeze_void_volume
_platon_squeeze_void_count_electrons
_platon_squeeze_void_content
1 0.500 0.500 1.000 552 98 ' '
2 0.434 0.795 0.474 16 1 ' '
3 0.565 0.205 0.525 16 1 ' '
